data_4062647
_journal_name_full Organometallics
_journal_paper_doi 10.1021/om034396+
_journal_year 2004
_chemical_formula_sum 'C16 H48 Si8'
_chemical_formula_weight 465.26
_space_group_IT_number 14
_symmetry_cell_setting monoclinic
_symmetry_space_group_name_Hall '-P 2ybc'
_symmetry_space_group_name_H-M 'P 1 21/c 1'
_cell_angle_alpha 90.00
_cell_angle_beta 96.96(3)
_cell_angle_gamma 90.00
_cell_formula_units_Z 4
_cell_length_a 10.766(2)
_cell_length_b 9.767(2)
_cell_length_c 29.098(6)
_cell_measurement_temperature 100(2)
_cell_volume 3037.2(11)
_diffrn_ambient_temperature 100(2)
_exptl_crystal_density_diffrn 1.017
_cod_original_sg_symbol_H-M 'P 21/c'
_cod_database_code 4062647

loop_
_symmetry_equiv_pos_as_xyz
'x, y, z'
'-x, y+1/2, -z+1/2'
'-x, -y, -z'
'x, -y-1/2, z-1/2'

loop_
_atom_site_label
_atom_site_type_symbol
_atom_site_fract_x
_atom_site_fract_y
_atom_site_fract_z
_atom_site_U_iso_or_equiv
_atom_site_adp_type
_atom_site_occupancy
_atom_site_symmetry_multiplicity
_atom_site_calc_flag
_atom_site_refinement_flags
_atom_site_disorder_assembly
_atom_site_disorder_group
Si1 Si 0.11651(7) 0.21648(10) 0.38746(3) 0.0198(2) Uani 1 1 d . . .
Si2 Si 0.31803(8) 0.24286(9) 0.36166(3) 0.0197(2) Uani 1 1 d . . .
Si3 Si 0.40362(8) 0.09886(10) 0.42304(3) 0.0210(2) Uani 1 1 d . . .
Si4 Si 0.21423(8) 0.11166(10) 0.45625(3) 0.0221(2) Uani 1 1 d . . .
Si5 Si -0.00786(8) 0.40930(10) 0.39926(3) 0.0235(2) Uani 1 1 d . . .
Si6 Si -0.01417(8) 0.05769(10) 0.34350(3) 0.0268(2) Uani 1 1 d . . .
Si7 Si 0.35883(8) 0.16517(10) 0.28815(3) 0.0247(2) Uani 1 1 d . . .
Si8 Si 0.39661(8) 0.46675(10) 0.37209(3) 0.0237(2) Uani 1 1 d . . .
C1 C 0.5503(3) 0.1604(4) 0.45925(10) 0.0337(9) Uani 1 1 d . . .
H1A H 0.5749 0.0950 0.4833 0.051 Uiso 1 1 calc R . .
H1B H 0.5344 0.2471 0.4729 0.051 Uiso 1 1 calc R . .
H1C H 0.6161 0.1704 0.4400 0.051 Uiso 1 1 calc R . .
C2 C 0.4369(3) -0.0795(4) 0.40306(11) 0.0382(9) Uani 1 1 d . . .
H2A H 0.4990 -0.0756 0.3820 0.057 Uiso 1 1 calc R . .
H2B H 0.3614 -0.1189 0.3876 0.057 Uiso 1 1 calc R . .
H2C H 0.4672 -0.1348 0.4293 0.057 Uiso 1 1 calc R . .
C3 C 0.2240(3) 0.2266(4) 0.50881(10) 0.0361(9) Uani 1 1 d . . .
H3A H 0.1415 0.2421 0.5171 0.054 Uiso 1 1 calc R . .
H3B H 0.2608 0.3126 0.5019 0.054 Uiso 1 1 calc R . .
H3C H 0.2748 0.1837 0.5342 0.054 Uiso 1 1 calc R . .
C4 C 0.1458(3) -0.0572(4) 0.47170(11) 0.0340(9) Uani 1 1 d . . .
H4A H 0.1788 -0.0818 0.5027 0.051 Uiso 1 1 calc R . .
H4B H 0.1673 -0.1265 0.4506 0.051 Uiso 1 1 calc R . .
H4C H 0.0564 -0.0493 0.4696 0.051 Uiso 1 1 calc R . .
C5 C 0.0766(3) 0.5519(4) 0.43240(11) 0.0366(9) Uani 1 1 d . . .
H5A H 0.1416 0.5858 0.4156 0.055 Uiso 1 1 calc R . .
H5B H 0.1128 0.5188 0.4621 0.055 Uiso 1 1 calc R . .
H5C H 0.0188 0.6244 0.4366 0.055 Uiso 1 1 calc R . .
C6 C -0.0835(3) 0.4792(4) 0.34256(11) 0.0373(9) Uani 1 1 d . . .
H6A H -0.1322 0.5585 0.3481 0.056 Uiso 1 1 calc R . .
H6B H -0.1370 0.4107 0.3270 0.056 Uiso 1 1 calc R . .
H6C H -0.0200 0.5041 0.3236 0.056 Uiso 1 1 calc R . .
C7 C -0.1334(3) 0.3557(4) 0.43506(11) 0.0363(9) Uani 1 1 d . . .
H7A H -0.1841 0.4335 0.4405 0.054 Uiso 1 1 calc R . .
H7B H -0.0956 0.3196 0.4641 0.054 Uiso 1 1 calc R . .
H7C H -0.1848 0.2866 0.4188 0.054 Uiso 1 1 calc R . .
C8 C -0.0498(3) 0.1186(4) 0.28218(10) 0.0398(10) Uani 1 1 d . . .
H8A H 0.0270 0.1333 0.2692 0.060 Uiso 1 1 calc R . .
H8B H -0.0959 0.2029 0.2816 0.060 Uiso 1 1 calc R . .
H8C H -0.0989 0.0509 0.2643 0.060 Uiso 1 1 calc R . .
C9 C -0.1669(3) 0.0367(4) 0.36822(12) 0.0435(10) Uani 1 1 d . . .
H9A H -0.2145 0.1197 0.3638 0.065 Uiso 1 1 calc R . .
H9B H -0.1505 0.0171 0.4007 0.065 Uiso 1 1 calc R . .
H9C H -0.2134 -0.0374 0.3528 0.065 Uiso 1 1 calc R . .
C10 C 0.0570(3) -0.1176(4) 0.34432(11) 0.0366(9) Uani 1 1 d . . .
H10A H 0.0149 -0.1712 0.3195 0.055 Uiso 1 1 calc R . .
H10B H 0.0484 -0.1612 0.3733 0.055 Uiso 1 1 calc R . .
H10C H 0.1441 -0.1102 0.3405 0.055 Uiso 1 1 calc R . .
C11 C 0.2978(3) -0.0114(4) 0.27338(11) 0.0364(9) Uani 1 1 d . . .
H11A H 0.2082 -0.0114 0.2717 0.055 Uiso 1 1 calc R . .
H11B H 0.3320 -0.0746 0.2969 0.055 Uiso 1 1 calc R . .
H11C H 0.3219 -0.0387 0.2440 0.055 Uiso 1 1 calc R . .
C12 C 0.2933(3) 0.2841(4) 0.24087(10) 0.0418(10) Uani 1 1 d . . .
H12A H 0.3337 0.3715 0.2451 0.063 Uiso 1 1 calc R . .
H12B H 0.2050 0.2949 0.2418 0.063 Uiso 1 1 calc R . .
H12C H 0.3075 0.2467 0.2114 0.063 Uiso 1 1 calc R . .
C13 C 0.5330(3) 0.1553(4) 0.28810(12) 0.0443(10) Uani 1 1 d . . .
H13A H 0.5515 0.1282 0.2580 0.066 Uiso 1 1 calc R . .
H13B H 0.5670 0.0892 0.3106 0.066 Uiso 1 1 calc R . .
H13C H 0.5694 0.2433 0.2957 0.066 Uiso 1 1 calc R . .
C14 C 0.4129(3) 0.5194(4) 0.43466(10) 0.0355(9) Uani 1 1 d . . .
H14A H 0.4860 0.4771 0.4509 0.053 Uiso 1 1 calc R . .
H14B H 0.3402 0.4907 0.4482 0.053 Uiso 1 1 calc R . .
H14C H 0.4209 0.6171 0.4368 0.053 Uiso 1 1 calc R . .
C15 C 0.2931(3) 0.5880(4) 0.33485(10) 0.0330(9) Uani 1 1 d . . .
H15A H 0.3274 0.6788 0.3380 0.049 Uiso 1 1 calc R . .
H15B H 0.2109 0.5876 0.3444 0.049 Uiso 1 1 calc R . .
H15C H 0.2883 0.5597 0.3031 0.049 Uiso 1 1 calc R . .
C16 C 0.5559(3) 0.4837(4) 0.35357(12) 0.0438(10) Uani 1 1 d . . .
H16A H 0.5890 0.5727 0.3620 0.066 Uiso 1 1 calc R . .
H16B H 0.5506 0.4724 0.3206 0.066 Uiso 1 1 calc R . .
H16C H 0.6099 0.4147 0.3686 0.066 Uiso 1 1 calc R . .

loop_
_atom_site_aniso_label
_atom_site_aniso_U_11
_atom_site_aniso_U_22
_atom_site_aniso_U_33
_atom_site_aniso_U_23
_atom_site_aniso_U_13
_atom_site_aniso_U_12
Si1 0.0180(5) 0.0220(5) 0.0191(5) 0.0001(4) 0.0006(4) 0.0007(4)
Si2 0.0209(5) 0.0214(5) 0.0168(4) 0.0017(4) 0.0025(4) 0.0011(4)
Si3 0.0200(5) 0.0230(6) 0.0197(5) 0.0034(4) 0.0011(4) 0.0015(4)
Si4 0.0205(5) 0.0270(6) 0.0187(5) 0.0042(4) 0.0015(4) 0.0000(4)
Si5 0.0232(5) 0.0252(6) 0.0226(5) 0.0026(4) 0.0050(4) 0.0048(4)
Si6 0.0237(5) 0.0291(6) 0.0264(5) -0.0028(4) -0.0018(4) -0.0021(4)
Si7 0.0302(5) 0.0261(6) 0.0183(5) 0.0001(4) 0.0049(4) 0.0037(4)
Si8 0.0250(5) 0.0234(6) 0.0224(5) 0.0014(4) 0.0013(4) -0.0027(4)
C1 0.0252(19) 0.040(2) 0.035(2) 0.0095(18) -0.0010(15) -0.0035(17)
C2 0.048(2) 0.030(2) 0.036(2) 0.0037(18) 0.0031(17) 0.0105(19)
C3 0.037(2) 0.050(3) 0.0215(18) 0.0014(18) 0.0025(15) 0.0031(19)
C4 0.030(2) 0.037(2) 0.036(2) 0.0139(18) 0.0044(16) -0.0002(17)
C5 0.044(2) 0.030(2) 0.037(2) -0.0061(18) 0.0114(17) 0.0029(18)
C6 0.035(2) 0.042(3) 0.034(2) 0.0089(19) 0.0021(16) 0.0133(19)
C7 0.035(2) 0.042(3) 0.034(2) -0.0040(18) 0.0122(16) 0.0028(18)
C8 0.045(2) 0.039(3) 0.032(2) -0.0031(18) -0.0075(17) 0.0019(19)
C9 0.030(2) 0.052(3) 0.049(2) -0.014(2) 0.0038(17) -0.0105(19)
C10 0.043(2) 0.028(2) 0.038(2) -0.0049(18) 0.0009(17) -0.0055(18)
C11 0.051(2) 0.036(2) 0.0231(18) -0.0053(18) 0.0061(16) 0.0010(19)
C12 0.063(3) 0.039(3) 0.0236(19) 0.0008(18) 0.0065(17) 0.008(2)
C13 0.041(2) 0.049(3) 0.045(2) -0.009(2) 0.0165(18) 0.006(2)
C14 0.049(2) 0.024(2) 0.0302(19) -0.0008(17) -0.0063(17) -0.0042(18)
C15 0.044(2) 0.025(2) 0.0295(19) 0.0006(17) 0.0022(16) 0.0002(17)
C16 0.038(2) 0.042(3) 0.052(2) 0.006(2) 0.0098(18) -0.0095(19)

loop_
_geom_bond_atom_site_label_1
_geom_bond_atom_site_label_2
_geom_bond_distance
_geom_bond_site_symmetry_2
_geom_bond_publ_flag
Si1 Si5 2.3598(13) . ?
Si1 Si6 2.3633(13) . ?
Si1 Si4 2.3772(13) . ?
Si1 Si2 2.3940(13) . ?
Si2 Si8 2.3511(14) . ?
Si2 Si7 2.3604(13) . ?
Si2 Si3 2.3704(13) . ?
Si3 C2 1.884(4) . ?
Si3 C1 1.887(3) . ?
Si3 Si4 2.3630(13) . ?
Si4 C4 1.883(3) . ?
Si4 C3 1.890(3) . ?
Si5 C5 1.867(3) . ?
Si5 C6 1.877(3) . ?
Si5 C7 1.878(3) . ?
Si6 C10 1.874(4) . ?
Si6 C8 1.876(3) . ?
Si6 C9 1.884(3) . ?
Si7 C12 1.872(3) . ?
Si7 C11 1.877(4) . ?
Si7 C13 1.877(3) . ?
Si8 C16 1.866(3) . ?
Si8 C15 1.878(3) . ?
Si8 C14 1.879(3) . ?

loop_
_cod_related_entry_id
_cod_related_entry_database
_cod_related_entry_code
1 ChemSpider 21153731
